data_2219724
loop_
_publ_author_name
'Thong, Pui Yee'
'Lo, Kong Mun'
'Ng, Seik Weng'

_publ_section_title
;
 2,3-Dibromo-3-phenylpropionic acid
;
_journal_coeditor_code TK2304
_journal_issue 10
_journal_name_full 'Acta Crystallographica Section E'
_journal_page_first o1946
_journal_paper_doi 10.1107/S160053680802919X
_journal_volume 64
_journal_year 2008
_chemical_formula_iupac 'C9 H8 Br2 O2'
_chemical_formula_moiety 'C9 H8 Br2 O2'
_chemical_formula_sum 'C9 H8 Br2 O2'
_chemical_formula_weight 307.97
_chemical_name_systematic
;
2,3-Dibromo-3-phenylpropionic acid
;
_space_group_IT_number 61
_symmetry_cell_setting orthorhombic
_symmetry_space_group_name_Hall '-P 2ac 2ab'
_symmetry_space_group_name_H-M 'P b c a'
_atom_sites_solution_hydrogens geom
_atom_sites_solution_primary direct
_atom_sites_solution_secondary difmap
_audit_creation_method SHELXL-97
_cell_angle_alpha 90
_cell_angle_beta 90
_cell_angle_gamma 90
_cell_formula_units_Z 8
_cell_length_a 7.02780(10)
_cell_length_b 9.71050(10)
_cell_length_c 29.2970(4)
_cell_measurement_reflns_used 8127
_cell_measurement_temperature 100(2)
_cell_measurement_theta_max 28.2
_cell_measurement_theta_min 2.2
_cell_volume 1999.33(4)
_computing_cell_refinement 'SAINT (Bruker, 2007)'
_computing_data_collection 'APEX2 (Bruker, 2007)'
_computing_data_reduction 'SAINT (Bruker, 2007)'
_computing_molecular_graphics 'X-Seed (Barbour, 2001)'
_computing_publication_material 'publCIF (Westrip, 2008)'
_computing_structure_refinement 'SHELXL97 (Sheldrick, 2008)'
_computing_structure_solution 'SHELXS97 (Sheldrick, 2008)'
_diffrn_ambient_temperature 100(2)
_diffrn_measured_fraction_theta_full 1.000
_diffrn_measured_fraction_theta_max 1.000
_diffrn_measurement_device_type 'Bruker SMART APEX diffractometer'
_diffrn_measurement_method '\w scans'
_diffrn_radiation_monochromator graphite
_diffrn_radiation_source 'fine-focus sealed tube'
_diffrn_radiation_type MoK\a
_diffrn_radiation_wavelength 0.71073
_diffrn_reflns_av_R_equivalents 0.027
_diffrn_reflns_av_sigmaI/netI 0.019
_diffrn_reflns_limit_h_max 9
_diffrn_reflns_limit_h_min -9
_diffrn_reflns_limit_k_max 12
_diffrn_reflns_limit_k_min -12
_diffrn_reflns_limit_l_max 38
_diffrn_reflns_limit_l_min -37
_diffrn_reflns_number 17420
_diffrn_reflns_theta_full 27.50
_diffrn_reflns_theta_max 27.5
_diffrn_reflns_theta_min 2.8
_diffrn_standards_decay_% 0
_diffrn_standards_interval_count 0
_diffrn_standards_interval_time 0
_diffrn_standards_number 0
_exptl_absorpt_coefficient_mu 8.072
_exptl_absorpt_correction_T_max 0.398
_exptl_absorpt_correction_T_min 0.211
_exptl_absorpt_correction_type multi-scan
_exptl_absorpt_process_details '(SADABS; Sheldrick, 1996)'
_exptl_crystal_colour Colorless
_exptl_crystal_density_diffrn 2.046
_exptl_crystal_density_method 'not measured'
_exptl_crystal_description Block
_exptl_crystal_F_000 1184
_exptl_crystal_size_max 0.28
_exptl_crystal_size_mid 0.22
_exptl_crystal_size_min 0.14
_refine_diff_density_max 0.61
_refine_diff_density_min -0.62
_refine_ls_extinction_method none
_refine_ls_goodness_of_fit_ref 1.06
_refine_ls_hydrogen_treatment constr
_refine_ls_matrix_type full
_refine_ls_number_parameters 127
_refine_ls_number_reflns 2303
_refine_ls_number_restraints 83
_refine_ls_restrained_S_all 1.08
_refine_ls_R_factor_all 0.030
_refine_ls_R_factor_gt 0.025
_refine_ls_shift/su_max 0.001
_refine_ls_shift/su_mean 0.001
_refine_ls_structure_factor_coef Fsqd
_refine_ls_weighting_details 'calc w=1/[\s^2^(Fo^2^)+(0.0337P)^2^+3.2334P] where P=(Fo^2^+2Fc^2^)/3'
_refine_ls_weighting_scheme calc
_refine_ls_wR_factor_gt 0.063
_refine_ls_wR_factor_ref 0.066
_reflns_number_gt 2056
_reflns_number_total 2303
_reflns_threshold_expression I>2\s(I)
_cod_data_source_file tk2304.cif
_cod_data_source_block I
_cod_depositor_comments
;
The following automatic conversions were performed:
'_symmetry_cell_setting' value 'Orthorhombic' changed to 'orthorhombic'
according to '/home/saulius/struct/CIF-dictionaries/cif_core.dic'
dictionary named 'cif_core.dic' version 2.4.1 from
2010-06-29.

'_exptl_absorpt_correction_type' value 'Multi-scan' changed
to 'multi-scan' according to
'/home/saulius/struct/CIF-dictionaries/cif_core.dic' dictionary named
'cif_core.dic' version 2.4.1 from 2010-06-29.

Automatic conversion script
Id: cif_fix_enum 1527 2010-12-29 10:47:43Z saulius 

The following automatic conversions were performed:

'_symmetry_cell_setting' value 'Orthorhombic' changed to
'orthorhombic' according to
/home/saulius/struct/CIF-dictionaries/cif_core.dic dictionary named
'cif_core.dic' version 2.4.1 from
2010-06-29.

'_exptl_absorpt_correction_type' value 'Multi-scan'
changed to 'multi-scan' according to
/home/saulius/struct/CIF-dictionaries/cif_core.dic dictionary named
'cif_core.dic' version 2.4.1 from 2010-06-29.

Automatic conversion script
Id: cif_fix_values 1715 2011-07-08 13:25:40Z adriana 
;
_cod_database_code 2219724
_cod_database_fobs_code 2219724

loop_
_symmetry_equiv_pos_as_xyz
'x, y, z'
'-x+1/2, -y, z+1/2'
'x+1/2, -y+1/2, -z'
'-x, y+1/2, -z+1/2'
'-x, -y, -z'
'x-1/2, y, -z-1/2'
'-x-1/2, y-1/2, z'
'x, -y-1/2, z-1/2'

loop_
_atom_site_type_symbol
_atom_site_label
_atom_site_fract_x
_atom_site_fract_y
_atom_site_fract_z
_atom_site_U_iso_or_equiv
_atom_site_adp_type
_atom_site_calc_flag
_atom_site_refinement_flags
_atom_site_occupancy
_atom_site_disorder_assembly
_atom_site_disorder_group
Br Br1 0.48392(4) 0.31033(3) 0.364350(9) 0.02208(9) Uani d D 1 . .
Br Br2 -0.06355(4) 0.45596(3) 0.436758(9) 0.03094(10) Uani d D 1 . .
O O1 0.4216(6) 0.3279(4) 0.48256(13) 0.0308(10) Uani d PDU 0.67 A 1
H H1O 0.4765 0.3569 0.5061 0.046 Uiso calc PR 0.67 A 1
O O2 0.4214(10) 0.5338(5) 0.4476(3) 0.0209(10) Uani d PDU 0.67 A 1
C C1 0.3847(4) 0.4118(4) 0.44922(12) 0.0189(8) Uani d PDU 0.67 A 1
C C2 0.2859(5) 0.3388(4) 0.40959(12) 0.0176(7) Uani d PDU 0.67 A 1
H H2 0.2344 0.2480 0.4200 0.021 Uiso calc PR 0.67 A 1
C C3 0.1313(5) 0.4223(4) 0.38839(12) 0.0183(7) Uani d PDU 0.67 A 1
H H3 0.1859 0.5130 0.3790 0.022 Uiso calc PR 0.67 A 1
C C4 0.0358(4) 0.3575(5) 0.34721(14) 0.0133(8) Uani d PGDU 0.67 A 1
C C5 -0.0307(8) 0.2228(5) 0.3486(3) 0.0186(11) Uani d PGDU 0.67 A 1
H H5 -0.0167 0.1697 0.3756 0.022 Uiso calc PR 0.67 A 1
C C6 -0.1176(9) 0.1657(9) 0.3104(4) 0.0224(6) Uani d PGDU 0.67 A 1
H H6 -0.1631 0.0736 0.3114 0.027 Uiso calc PR 0.67 A 1
C C7 -0.1381(9) 0.2433(15) 0.2709(3) 0.0181(8) Uani d PGDU 0.67 A 1
H H7 -0.1976 0.2043 0.2448 0.022 Uiso calc PR 0.67 A 1
C C8 -0.0716(13) 0.3781(14) 0.26947(16) 0.0206(7) Uani d PGDU 0.67 A 1
H H8 -0.0856 0.4311 0.2424 0.025 Uiso calc PR 0.67 A 1
C C9 0.0154(11) 0.4352(8) 0.3076(2) 0.0183(9) Uani d PGDU 0.67 A 1
H H9 0.0608 0.5273 0.3067 0.022 Uiso calc PR 0.67 A 1
O O1' 0.3463(14) 0.3474(10) 0.4912(3) 0.0308(10) Uani d PD 0.33 A 2
H H1'O 0.4202 0.3715 0.5122 0.046 Uiso calc PR 0.33 A 2
O O2' 0.380(2) 0.5445(11) 0.4542(7) 0.0209(10) Uani d PD 0.33 A 2
C C1' 0.3118(9) 0.4305(9) 0.4576(2) 0.0189(8) Uani d PD 0.33 A 2
C C2' 0.1737(9) 0.3684(7) 0.4228(2) 0.0176(7) Uani d PD 0.33 A 2
H H2' 0.1633 0.2666 0.4274 0.021 Uiso calc PR 0.33 A 2
C C3' 0.2239(9) 0.3993(8) 0.3748(2) 0.0183(7) Uani d PD 0.33 A 2
H H3' 0.2355 0.5012 0.3709 0.022 Uiso calc PR 0.33 A 2
C C4' 0.0862(9) 0.3432(12) 0.3394(3) 0.0133(8) Uani d PGD 0.33 A 2
C C5' 0.0090(19) 0.2117(12) 0.3425(6) 0.0186(11) Uani d PGD 0.33 A 2
H H5' 0.0421 0.1536 0.3674 0.022 Uiso calc PR 0.33 A 2
C C6' -0.1164(19) 0.165(2) 0.3092(8) 0.0224(6) Uani d PGD 0.33 A 2
H H6' -0.1692 0.0754 0.3113 0.027 Uiso calc PR 0.33 A 2
C C7' -0.1648(18) 0.250(3) 0.2729(6) 0.0181(8) Uani d PGD 0.33 A 2
H H7' -0.2505 0.2185 0.2501 0.022 Uiso calc PR 0.33 A 2
C C8' -0.088(3) 0.382(3) 0.2698(4) 0.0206(7) Uani d PGD 0.33 A 2
H H8' -0.1207 0.4398 0.2449 0.025 Uiso calc PR 0.33 A 2
C C9' 0.038(2) 0.4282(17) 0.3031(5) 0.0183(9) Uani d PGD 0.33 A 2
H H9' 0.0906 0.5181 0.3010 0.022 Uiso calc PR 0.33 A 2

loop_
_atom_site_aniso_label
_atom_site_aniso_U_11
_atom_site_aniso_U_22
_atom_site_aniso_U_33
_atom_site_aniso_U_12
_atom_site_aniso_U_13
_atom_site_aniso_U_23
Br1 0.02081(14) 0.02271(15) 0.02272(15) -0.00251(10) -0.00187(10) -0.00479(10)
Br2 0.03118(17) 0.04015(19) 0.02150(15) 0.00134(13) 0.00331(11) -0.00921(12)
O1 0.055(3) 0.0188(16) 0.0182(18) -0.0063(19) -0.0143(18) 0.0006(13)
O2 0.034(3) 0.0169(12) 0.012(3) 0.0006(16) -0.0033(18) -0.0032(12)
C1 0.023(2) 0.0199(18) 0.0139(17) -0.0030(19) -0.0010(16) -0.0003(14)
C2 0.0211(17) 0.0149(15) 0.0166(16) -0.0017(14) 0.0007(13) -0.0010(12)
C3 0.021(2) 0.0159(16) 0.0175(17) -0.0033(15) 0.0002(14) -0.0028(13)
C4 0.007(2) 0.0153(17) 0.017(2) 0.0062(19) 0.0015(16) -0.0077(14)
C5 0.016(3) 0.0174(16) 0.023(3) 0.0023(17) -0.002(2) -0.0009(15)
C6 0.0180(12) 0.0183(13) 0.0310(15) -0.0018(10) -0.0052(11) -0.0067(11)
C7 0.009(2) 0.0239(19) 0.0215(14) 0.006(2) -0.0035(16) -0.0106(11)
C8 0.0169(19) 0.0259(15) 0.0190(12) 0.0082(15) 0.0007(11) -0.0025(10)
C9 0.017(2) 0.0167(14) 0.0211(18) 0.0027(13) 0.0015(14) -0.0037(14)
O1' 0.055(3) 0.0188(16) 0.0182(18) -0.0063(19) -0.0143(18) 0.0006(13)
O2' 0.034(3) 0.0169(12) 0.012(3) 0.0006(16) -0.0033(18) -0.0032(12)
C1' 0.023(2) 0.0199(18) 0.0139(17) -0.0030(19) -0.0010(16) -0.0003(14)
C2' 0.0211(17) 0.0149(15) 0.0166(16) -0.0017(14) 0.0007(13) -0.0010(12)
C3' 0.021(2) 0.0159(16) 0.0175(17) -0.0033(15) 0.0002(14) -0.0028(13)
C4' 0.007(2) 0.0153(17) 0.017(2) 0.0062(19) 0.0015(16) -0.0077(14)
C5' 0.016(3) 0.0174(16) 0.023(3) 0.0023(17) -0.002(2) -0.0009(15)
C6' 0.0180(12) 0.0183(13) 0.0310(15) -0.0018(10) -0.0052(11) -0.0067(11)
C7' 0.009(2) 0.0239(19) 0.0215(14) 0.006(2) -0.0035(16) -0.0106(11)
C8' 0.0169(19) 0.0259(15) 0.0190(12) 0.0082(15) 0.0007(11) -0.0025(10)
C9' 0.017(2) 0.0167(14) 0.0211(18) 0.0027(13) 0.0015(14) -0.0037(14)

loop_
_atom_type_symbol
_atom_type_description
_atom_type_scat_dispersion_real
_atom_type_scat_dispersion_imag
_atom_type_scat_source
C C 0.0033 0.0016 'International Tables Vol C Tables 4.2.6.8 and 6.1.1.4'
H H 0.0000 0.0000 'International Tables Vol C Tables 4.2.6.8 and 6.1.1.4'
O O 0.0106 0.0060 'International Tables Vol C Tables 4.2.6.8 and 6.1.1.4'
Br Br -0.2901 2.4595 'International Tables Vol C Tables 4.2.6.8 and 6.1.1.4'

loop_
_geom_angle_atom_site_label_1
_geom_angle_atom_site_label_2
_geom_angle_atom_site_label_3
_geom_angle
C1 O1 H1O 120.0
O2 C1 O1 126.8(6)
O2 C1 C2 121.4(6)
O1 C1 C2 111.8(4)
C3 C2 C1 113.3(3)
C3 C2 Br1 108.4(2)
C1 C2 Br1 105.0(2)
C3 C2 H2 110.0
C1 C2 H2 110.0
Br1 C2 H2 110.0
C2 C3 C4 115.4(3)
C2 C3 Br2 107.0(2)
C4 C3 Br2 109.20(19)
C2 C3 H3 108.3
C4 C3 H3 108.3
Br2 C3 H3 108.3
C5 C4 C9 120.0
C5 C4 C3 121.0(5)
C9 C4 C3 119.0(5)
C4 C5 C6 120.0
C4 C5 H5 120.0
C6 C5 H5 120.0
C7 C6 C5 120.0
C7 C6 H6 120.0
C5 C6 H6 120.0
C6 C7 C8 120.0
C6 C7 H7 120.0
C8 C7 H7 120.0
C7 C8 C9 120.0
C7 C8 H8 120.0
C9 C8 H8 120.0
C8 C9 C4 120.0
C8 C9 H9 120.0
C4 C9 H9 120.0
C1' O1' H1'O 120.0
O2' C1' O1' 124.0(13)
O2' C1' C2' 123.8(13)
O1' C1' C2' 112.3(8)
C3' C2' C1' 113.7(6)
C3' C2' Br2 108.7(4)
C1' C2' Br2 103.5(4)
C3' C2' H2' 110.2
C1' C2' H2' 110.2
Br2 C2' H2' 110.2
C2' C3' C4' 115.0(6)
C2' C3' Br1 105.6(4)
C4' C3' Br1 108.5(4)
C2' C3' H3' 109.2
C4' C3' H3' 109.2
Br1 C3' H3' 109.2
C5' C4' C9' 120.0
C5' C4' C3' 122.3(11)
C9' C4' C3' 117.7(11)
C4' C5' C6' 120.0
C4' C5' H5' 120.0
C6' C5' H5' 120.0
C7' C6' C5' 120.0
C7' C6' H6' 120.0
C5' C6' H6' 120.0
C6' C7' C8' 120.0
C6' C7' H7' 120.0
C8' C7' H7' 120.0
C7' C8' C9' 120.0
C7' C8' H8' 120.0
C9' C8' H8' 120.0
C8' C9' C4' 120.0
C8' C9' H9' 120.0
C4' C9' H9' 120.0

loop_
_geom_bond_atom_site_label_1
_geom_bond_atom_site_label_2
_geom_bond_distance
Br1 C2 1.942(4)
Br1 C3' 2.044(6)
Br2 C2' 1.916(6)
Br2 C3 1.997(3)
O1 C1 1.298(4)
O1 H1O 0.8400
O2 C1 1.213(5)
C1 C2 1.527(5)
C2 C3 1.491(5)
C2 H2 1.0000
C3 C4 1.517(4)
C3 H3 1.0000
C4 C5 1.3900
C4 C9 1.3900
C5 C6 1.3900
C5 H5 0.9500
C6 C7 1.3900
C6 H6 0.9500
C7 C8 1.3900
C7 H7 0.9500
C8 C9 1.3900
C8 H8 0.9500
C9 H9 0.9500
O1' C1' 1.295(8)
O1' H1'O 0.8400
O2' C1' 1.212(8)
C1' C2' 1.533(8)
C2' C3' 1.480(7)
C2' H2' 1.0000
C3' C4' 1.518(7)
C3' H3' 1.0000
C4' C5' 1.3900
C4' C9' 1.3900
C5' C6' 1.3900
C5' H5' 0.9500
C6' C7' 1.3900
C6' H6' 0.9500
C7' C8' 1.3900
C7' H7' 0.9500
C8' C9' 1.3900
C8' H8' 0.9500
C9' H9' 0.9500

loop_
_geom_hbond_atom_site_label_D
_geom_hbond_atom_site_label_H
_geom_hbond_atom_site_label_A
_geom_hbond_site_symmetry_A
_geom_hbond_distance_DH
_geom_hbond_distance_HA
_geom_hbond_distance_DA
_geom_hbond_angle_DHA
_geom_hbond_publ_flag
O1 H1o O2 5_666 0.84 1.86 2.680(10) 165 yes
O1' H1'o O2 5_666 0.84 1.86 2.690(10) 166 yes

loop_
_geom_torsion_atom_site_label_1
_geom_torsion_atom_site_label_2
_geom_torsion_atom_site_label_3
_geom_torsion_atom_site_label_4
_geom_torsion
O2 C1 C2 C3 -40.3(4)
O1 C1 C2 C3 140.0(3)
O2 C1 C2 Br1 77.8(3)
O1 C1 C2 Br1 -101.9(2)
C1 C2 C3 C4 176.8(3)
Br1 C2 C3 C4 60.7(4)
C1 C2 C3 Br2 -61.5(3)
Br1 C2 C3 Br2 -177.59(16)
C2 C3 C4 C5 49.8(4)
Br2 C3 C4 C5 -70.8(3)
C2 C3 C4 C9 -130.2(4)
Br2 C3 C4 C9 109.2(3)
C9 C4 C5 C6 0.0
C3 C4 C5 C6 -179.99(8)
C4 C5 C6 C7 0.0
C5 C6 C7 C8 0.0
C6 C7 C8 C9 0.0
C7 C8 C9 C4 0.0
C5 C4 C9 C8 0.0
C3 C4 C9 C8 179.99(8)
O2' C1' C2' C3' 40.0(6)
O1' C1' C2' C3' -140.1(6)
O2' C1' C2' Br2 -77.8(5)
O1' C1' C2' Br2 102.1(5)
C3 Br2 C2' C3' 0.9(4)
C3 Br2 C2' C1' 122.1(7)
C1' C2' C3' C4' -178.0(6)
Br2 C2' C3' C4' -63.3(7)
C1' C2' C3' Br1 62.4(6)
Br2 C2' C3' Br1 177.1(3)
C2 Br1 C3' C2' 0.1(3)
C2 Br1 C3' C4' -123.7(8)
C2' C3' C4' C5' -42.3(8)
Br1 C3' C4' C5' 75.6(6)
C2' C3' C4' C9' 137.7(8)
Br1 C3' C4' C9' -104.3(6)
C9' C4' C5' C6' 0.0
C3' C4' C5' C6' -179.96(9)
C4' C5' C6' C7' 0.0
C5' C6' C7' C8' 0.0
C6' C7' C8' C9' 0.0
C7' C8' C9' C4' 0.0
C5' C4' C9' C8' 0.0
C3' C4' C9' C8' 179.96(8)
